data_9015497
loop_
_publ_author_name
'Guastoni, A.'
'Bindi, L.'
'Nestola, F.'

_publ_section_title
;
 Debattistiite, Ag9Hg0.5As6S12Te2, a new Te-bearing sulfosalt from Lengenbach
 quarry, Binn valley, Switzerland: description and crystal structure
;
_journal_name_full 'Mineralogical Magazine'
_journal_page_first 743
_journal_page_last 750
_journal_paper_doi 10.1180/minmag.2012.076.3.21
_journal_volume 76
_journal_year 2012
_chemical_compound_source 'Lengenbach quarry, Binn valley, Switzerland'
_chemical_formula_sum 'Ag9 As6 Hg0.5 S12.14 Te1.86'
_chemical_name_mineral Debattistiite
_space_group_IT_number 2
_symmetry_space_group_name_Hall '-P 1'
_symmetry_space_group_name_H-M 'P -1'
_cell_angle_alpha 95.563
_cell_angle_beta 95.880
_cell_angle_gamma 116.79
_cell_formula_units_Z 1
_cell_length_a 7.832
_cell_length_b 8.606
_cell_length_c 10.755
_cell_volume 635.282
_database_code_amcsd 0018994
_exptl_crystal_density_diffrn 5.613
_cod_original_formula_sum 'Ag9 Hg.5 As6 S12.14 Te1.86'
_cod_database_code 9015497

loop_
_space_group_symop_operation_xyz
x,y,z
-x,-y,-z

loop_
_atom_site_label
_atom_site_fract_x
_atom_site_fract_y
_atom_site_fract_z
_atom_site_occupancy
_atom_site_U_iso_or_equiv
_atom_site_type_symbol
_atom_site_attached_hydrogens
Ag1 -0.03720 0.50570 0.36950 1.00000 0.04530 Ag 0
Ag2 0.57610 0.95620 0.34420 1.00000 0.06000 Ag 0
Ag3 0.21100 0.62900 0.15740 1.00000 0.06700 Ag 0
Ag4 0.58140 0.56880 0.62410 0.50000 0.01900 Ag 0
Hg4 0.50000 0.50000 0.50000 0.50000 0.02400 Hg 0
Ag5 0.52480 0.22380 0.19720 1.00000 0.07900 Ag 0
As1 0.14030 0.97400 0.37030 1.00000 0.02050 As 0
As2 -0.26940 0.67680 0.13020 1.00000 0.02370 As 0
As3 -0.03830 0.14210 0.12330 1.00000 0.01900 As 0
S1 -0.16500 0.74230 0.34690 1.00000 0.02800 S 0
S2 0.05200 0.19460 0.34120 1.00000 0.03200 S 0
S3 -0.14060 0.35130 0.12740 1.00000 0.01600 S 0
S4 -0.34400 0.90800 0.11330 1.00000 0.03000 S 0
S5 -0.57000 0.47650 0.14870 1.00000 0.02800 S 0
S6 0.21900 0.92900 0.17800 1.00000 0.02400 S 0
Te1 0.35210 0.71570 0.49930 0.93000 0.02580 Te 0
STe 0.35210 0.71570 0.49930 0.07000 0.02580 S 0

loop_
_cod_changelog_entry_id
_cod_changelog_entry_author
_cod_changelog_entry_date
_cod_changelog_entry_text
1
;cod-tools version 3.8.0
Id: cif_guess_AMCSD_atom_types 9581 2023-05-17 12:35:41Z saulius
;
2023-05-23T09:20:06+03:00
;Derived atom types and hydrogen counts
from atom names that follow the AMCSD naming convention
(Wat == water, O-H == hydroxyl).
;

loop_
_cod_related_entry_id
_cod_related_entry_database
_cod_related_entry_code
1 AMCSD 0018994
